data_2238474
loop_
_publ_author_name
'Hern\'andez-T\'ellez, Guadalupe'
'Portillo-Moreno, Oscar'
'Guti\'errez, Ren\'e'
'Rios-Merino, Francisco J.'
'Mendoza, Angel'

_publ_section_title
;
 (+)-(<i>S</i>)-<i>N</i>-[(1-Benzothiophen-2-yl)methylidene]-1-(naphthalen-1-yl)ethylamine
;
_journal_coeditor_code BT6929
_journal_issue 9
_journal_name_full 'Acta Crystallographica Section E'
_journal_page_first o1480
_journal_paper_doi 10.1107/S1600536813023611
_journal_volume 69
_journal_year 2013
_chemical_formula_iupac 'C21 H17 N S'
_chemical_formula_moiety 'C21 H17 N S'
_chemical_formula_sum 'C21 H17 N S'
_chemical_formula_weight 315.42
_chemical_name_systematic (+)-(<i>S</i>)-<i>N</i>-[(1-Benzothiophen-2-yl)methylidene]-1-(naphthalen-1-yl)ethylamine
_space_group_IT_number 19
_symmetry_cell_setting orthorhombic
_symmetry_space_group_name_Hall 'P 2ac 2ab'
_symmetry_space_group_name_H-M 'P 21 21 21'
_atom_sites_solution_hydrogens geom
_audit_creation_method 'WinGX routine CIF_UPDATE'
_cell_angle_alpha 90
_cell_angle_beta 90
_cell_angle_gamma 90
_cell_formula_units_Z 4
_cell_length_a 5.6423(3)
_cell_length_b 8.0808(4)
_cell_length_c 36.3864(19)
_cell_measurement_reflns_used 2302
_cell_measurement_temperature 298(2)
_cell_measurement_theta_max 73.663
_cell_measurement_theta_min 4.832
_cell_volume 1659.01(15)
_computing_cell_refinement
;
CrysAlis PRO (Oxford Diffraction, 2006)
;
_computing_data_collection
;
CrysAlis PRO (Oxford Diffraction, 2006)
;
_computing_data_reduction
;
CrysAlis PRO (Oxford Diffraction, 2006)
;
_computing_molecular_graphics 'SHELXL2013 (Sheldrick, 2008)'
_computing_publication_material 'SHELXL2013 (Sheldrick, 2008)'
_computing_structure_refinement 'SHELXL2013 (Sheldrick, 2008)'
_computing_structure_solution 'SHELXS97 (Sheldrick, 2008)'
_diffrn_ambient_temperature 298(2)
_diffrn_detector_area_resol_mean 10.5564
_diffrn_measured_fraction_theta_full 0.983
_diffrn_measured_fraction_theta_max 0.983
_diffrn_measurement_device_type 'Oxford Diffraction Xcalibur (Atlas, Gemini)'
_diffrn_measurement_method '\w scans'
_diffrn_radiation_monochromator graphite
_diffrn_radiation_type CuK\a
_diffrn_radiation_wavelength 1.54184
_diffrn_reflns_av_R_equivalents 0.0531
_diffrn_reflns_limit_h_max 6
_diffrn_reflns_limit_h_min -6
_diffrn_reflns_limit_k_max 9
_diffrn_reflns_limit_k_min -9
_diffrn_reflns_limit_l_max 43
_diffrn_reflns_limit_l_min -43
_diffrn_reflns_number 8690
_diffrn_reflns_theta_full 67.684
_diffrn_reflns_theta_max 66.046
_diffrn_reflns_theta_min 4.862
_exptl_absorpt_coefficient_mu 1.698
_exptl_absorpt_correction_T_max 1
_exptl_absorpt_correction_T_min 0.66445
_exptl_absorpt_correction_type multi-scan
_exptl_absorpt_process_details
;
(CrysAlis PRO; Oxford Diffraction, 2006)
;
_exptl_crystal_colour 'translucent colourless'
_exptl_crystal_density_diffrn 1.263
_exptl_crystal_description plate
_exptl_crystal_F_000 664
_exptl_crystal_size_max 0.9285
_exptl_crystal_size_mid 0.1727
_exptl_crystal_size_min 0.061
_refine_diff_density_max 0.249
_refine_diff_density_min -0.179
_refine_ls_abs_structure_details
;
Flack parameter determined using 839 quotients [(I+)-(I-)]/[(I+)+(I-)]
(Parsons & Flack (2004)
;
_refine_ls_abs_structure_Flack 0.021(17)
_refine_ls_extinction_method none
_refine_ls_goodness_of_fit_ref 1.011
_refine_ls_hydrogen_treatment constr
_refine_ls_matrix_type full
_refine_ls_number_parameters 208
_refine_ls_number_reflns 2844
_refine_ls_number_restraints 0
_refine_ls_restrained_S_all 1.011
_refine_ls_R_factor_all 0.0506
_refine_ls_R_factor_gt 0.0397
_refine_ls_shift/su_max 0
_refine_ls_shift/su_mean 0
_refine_ls_structure_factor_coef Fsqd
_refine_ls_weighting_details
;
 w=1/[\s^2^(Fo^2^)+(0.0363P)^2^]
 where P=(Fo^2^+2Fc^2^)/3
;
_refine_ls_weighting_scheme calc
_refine_ls_wR_factor_ref 0.0919
_reflns_number_gt 2417
_reflns_number_total 2844
_reflns_threshold_expression I>2\s(I)
_cod_data_source_file bt6929.cif
_cod_data_source_block I
_cod_database_code 2238474
_cod_database_fobs_code 2238474

loop_
_space_group_symop_operation_xyz
'x, y, z'
'-x+1/2, -y, z+1/2'
'x+1/2, -y+1/2, -z'
'-x, y+1/2, -z+1/2'

loop_
_atom_site_type_symbol
_atom_site_label
_atom_site_fract_x
_atom_site_fract_y
_atom_site_fract_z
_atom_site_U_iso_or_equiv
_atom_site_adp_type
_atom_site_calc_flag
_atom_site_occupancy
S S1 0.66160(15) 0.33795(10) 0.20762(2) 0.0504(2) Uani d 1
C C13 0.8326(7) 0.6220(4) 0.07300(9) 0.0526(8) Uani d 1
C C5 0.8422(8) 0.4832(4) 0.30726(10) 0.0559(8) Uani d 1
H H5 0.9665 0.5439 0.3173 0.067 Uiso calc 1
C C9 0.6413(6) 0.3627(4) 0.25514(9) 0.0453(7) Uani d 1
C C3 0.9946(6) 0.4998(4) 0.24067(10) 0.0492(8) Uani d 1
H H3 1.1323 0.5599 0.2451 0.059 Uiso calc 1
C C4 0.8335(6) 0.4527(4) 0.26915(10) 0.0467(7) Uani d 1
C C2 0.9289(5) 0.4490(4) 0.20692(11) 0.0485(7) Uani d 1
C C1 1.0499(6) 0.4771(4) 0.17269(10) 0.0506(8) Uani d 1
H H1 1.182 0.546 0.1725 0.061 Uiso calc 1
C C6 0.6675(8) 0.4233(5) 0.32929(11) 0.0612(9) Uani d 1
H H6 0.6735 0.4435 0.3544 0.073 Uiso calc 1
N N1 0.9833(5) 0.4116(4) 0.14263(9) 0.0557(7) Uani d 1
C C12 0.9580(6) 0.4687(4) 0.07747(10) 0.0524(8) Uani d 1
C C8 0.4653(6) 0.3017(4) 0.27776(11) 0.0553(9) Uani d 1
H H8 0.3398 0.2412 0.2681 0.066 Uiso calc 1
C C10 1.1270(7) 0.4460(5) 0.10929(10) 0.0563(9) Uani d 1
H H10 1.2155 0.549 0.113 0.068 Uiso calc 1
C C19 0.6218(8) 0.5002(6) 0.02083(11) 0.0696(11) Uani d 1
H H19 0.51 0.5086 0.0021 0.083 Uiso calc 1
C C18 0.6615(8) 0.6360(5) 0.04455(10) 0.0626(9) Uani d 1
C C11 1.3029(8) 0.3034(6) 0.10488(12) 0.0797(13) Uani d 1
H H11A 1.4038 0.2983 0.1261 0.12 Uiso calc 1
H H11B 1.3975 0.3214 0.0833 0.12 Uiso calc 1
H H11C 1.2177 0.2012 0.1025 0.12 Uiso calc 1
C C17 0.5403(10) 0.7867(6) 0.04014(15) 0.0848(15) Uani d 1
H H17 0.4272 0.7966 0.0217 0.102 Uiso calc 1
C C7 0.4790(7) 0.3319(5) 0.31476(11) 0.0611(10) Uani d 1
H H7 0.362 0.2913 0.3303 0.073 Uiso calc 1
C C14 0.8719(9) 0.7621(5) 0.09573(12) 0.0659(11) Uani d 1
H H14 0.9816 0.7552 0.1147 0.079 Uiso calc 1
C C15 0.7523(10) 0.9062(6) 0.09026(14) 0.0851(15) Uani d 1
H H15 0.7825 0.997 0.1052 0.102 Uiso calc 1
C C20 0.7450(8) 0.3587(6) 0.02515(12) 0.0700(11) Uani d 1
H H20 0.7182 0.2704 0.0093 0.084 Uiso calc 1
C C16 0.5852(10) 0.9180(6) 0.06237(15) 0.0950(18) Uani d 1
H H16 0.5034 1.0167 0.0589 0.114 Uiso calc 1
C C21 0.9123(7) 0.3431(5) 0.05316(10) 0.0610(9) Uani d 1
H H21 0.9956 0.2443 0.0554 0.073 Uiso calc 1

loop_
_atom_site_aniso_label
_atom_site_aniso_U_11
_atom_site_aniso_U_22
_atom_site_aniso_U_33
_atom_site_aniso_U_12
_atom_site_aniso_U_13
_atom_site_aniso_U_23
S1 0.0487(4) 0.0531(4) 0.0493(4) -0.0025(4) -0.0075(4) -0.0035(4)
C13 0.0587(19) 0.0561(19) 0.0431(17) 0.0004(18) 0.0125(17) 0.0075(14)
C5 0.059(2) 0.0567(19) 0.0522(19) -0.002(2) -0.0078(19) -0.0037(16)
C9 0.0447(16) 0.0411(14) 0.0501(17) 0.0052(15) -0.0051(16) 0.0011(13)
C3 0.0460(19) 0.0482(17) 0.054(2) -0.0028(15) -0.0055(16) -0.0030(15)
C4 0.0446(17) 0.0415(14) 0.0541(18) 0.0071(16) -0.0046(18) -0.0002(14)
C2 0.0472(17) 0.0431(16) 0.0552(19) 0.0040(13) -0.0013(17) 0.0042(16)
C1 0.0484(18) 0.0518(18) 0.051(2) 0.0041(15) -0.0027(17) 0.0030(16)
C6 0.070(2) 0.065(2) 0.0485(19) 0.005(2) 0.002(2) -0.0040(18)
N1 0.0539(17) 0.0614(17) 0.0517(18) 0.0019(15) 0.0030(14) 0.0063(15)
C12 0.055(2) 0.0558(18) 0.0461(19) 0.0009(17) 0.0109(17) 0.0041(16)
C8 0.0486(19) 0.0497(19) 0.068(2) -0.0031(16) -0.0031(18) -0.0008(17)
C10 0.058(2) 0.061(2) 0.0497(19) -0.0035(18) 0.0073(18) 0.0045(16)
C19 0.077(3) 0.082(3) 0.049(2) -0.005(2) -0.004(2) 0.006(2)
C18 0.067(2) 0.070(2) 0.0502(19) 0.007(2) 0.008(2) 0.0127(18)
C11 0.070(3) 0.103(4) 0.066(3) 0.022(3) 0.012(2) 0.017(3)
C17 0.093(3) 0.090(3) 0.072(3) 0.025(3) -0.001(3) 0.015(3)
C7 0.061(2) 0.060(2) 0.062(2) 0.003(2) 0.0126(19) 0.009(2)
C14 0.085(3) 0.059(2) 0.054(2) 0.003(2) 0.010(2) 0.0002(17)
C15 0.127(4) 0.060(2) 0.069(3) 0.007(3) 0.022(3) 0.000(2)
C20 0.087(3) 0.070(3) 0.053(2) -0.009(2) 0.003(2) -0.009(2)
C16 0.128(5) 0.073(3) 0.084(4) 0.039(3) 0.020(3) 0.016(3)
C21 0.073(2) 0.0584(19) 0.052(2) 0.0054(18) 0.0099(18) -0.0017(19)

loop_
_atom_type_symbol
_atom_type_description
_atom_type_scat_dispersion_real
_atom_type_scat_dispersion_imag
_atom_type_scat_source
C C 0.0181 0.0091 'International Tables Vol C Tables 4.2.6.8 and 6.1.1.4'
H H 0 0 'International Tables Vol C Tables 4.2.6.8 and 6.1.1.4'
N N 0.0311 0.018 'International Tables Vol C Tables 4.2.6.8 and 6.1.1.4'
S S 0.3331 0.5567 'International Tables Vol C Tables 4.2.6.8 and 6.1.1.4'

loop_
_geom_angle_atom_site_label_1
_geom_angle_atom_site_label_2
_geom_angle_atom_site_label_3
_geom_angle
C9 S1 C2 90.70(18)
C14 C13 C18 117.9(4)
C14 C13 C12 123.0(4)
C18 C13 C12 119.1(3)
C6 C5 C4 119.5(4)
C6 C5 H5 120.2
C4 C5 H5 120.2
C8 C9 C4 121.6(3)
C8 C9 S1 126.7(3)
C4 C9 S1 111.7(3)
C2 C3 C4 113.9(3)
C2 C3 H3 123.1
C4 C3 H3 123.1
C9 C4 C5 118.4(4)
C9 C4 C3 111.5(3)
C5 C4 C3 130.1(4)
C3 C2 C1 127.6(3)
C3 C2 S1 112.3(3)
C1 C2 S1 120.1(3)
N1 C1 C2 122.6(3)
N1 C1 H1 118.7
C2 C1 H1 118.7
C5 C6 C7 121.1(4)
C5 C6 H6 119.5
C7 C6 H6 119.5
C1 N1 C10 117.6(3)
C21 C12 C13 118.2(3)
C21 C12 C10 121.5(3)
C13 C12 C10 120.2(3)
C7 C8 C9 118.8(4)
C7 C8 H8 120.6
C9 C8 H8 120.6
N1 C10 C12 107.7(3)
N1 C10 C11 107.4(3)
C12 C10 C11 114.9(3)
N1 C10 H10 108.9
C12 C10 H10 108.9
C11 C10 H10 108.9
C20 C19 C18 120.4(4)
C20 C19 H19 119.8
C18 C19 H19 119.8
C17 C18 C19 121.7(4)
C17 C18 C13 118.9(4)
C19 C18 C13 119.4(4)
C10 C11 H11A 109.5
C10 C11 H11B 109.5
H11A C11 H11B 109.5
C10 C11 H11C 109.5
H11A C11 H11C 109.5
H11B C11 H11C 109.5
C16 C17 C18 121.2(5)
C16 C17 H17 119.4
C18 C17 H17 119.4
C8 C7 C6 120.5(4)
C8 C7 H7 119.7
C6 C7 H7 119.7
C15 C14 C13 121.3(5)
C15 C14 H14 119.3
C13 C14 H14 119.3
C14 C15 C16 120.2(5)
C14 C15 H15 119.9
C16 C15 H15 119.9
C19 C20 C21 120.7(4)
C19 C20 H20 119.6
C21 C20 H20 119.6
C17 C16 C15 120.6(4)
C17 C16 H16 119.7
C15 C16 H16 119.7
C12 C21 C20 122.1(4)
C12 C21 H21 118.9
C20 C21 H21 118.9

loop_
_geom_bond_atom_site_label_1
_geom_bond_atom_site_label_2
_geom_bond_distance
S1 C9 1.744(3)
S1 C2 1.755(3)
C13 C14 1.419(5)
C13 C18 1.420(6)
C13 C12 1.436(5)
C5 C6 1.359(6)
C5 C4 1.409(5)
C5 H5 0.93
C9 C8 1.380(5)
C9 C4 1.402(5)
C3 C2 1.347(5)
C3 C4 1.430(5)
C3 H3 0.93
C2 C1 1.438(5)
C1 N1 1.272(5)
C1 H1 0.93
C6 C7 1.399(6)
C6 H6 0.93
N1 C10 1.485(5)
C12 C21 1.371(6)
C12 C10 1.511(6)
C8 C7 1.371(6)
C8 H8 0.93
C10 C11 1.529(6)
C10 H10 0.98
C19 C20 1.347(6)
C19 C18 1.414(6)
C19 H19 0.93
C18 C17 1.406(6)
C11 H11A 0.96
C11 H11B 0.96
C11 H11C 0.96
C17 C16 1.358(7)
C17 H17 0.93
C7 H7 0.93
C14 C15 1.361(6)
C14 H14 0.93
C15 C16 1.388(7)
C15 H15 0.93
C20 C21 1.395(6)
C20 H20 0.93
C16 H16 0.93
C21 H21 0.93

loop_
_geom_hbond_atom_site_label_D
_geom_hbond_atom_site_label_H
_geom_hbond_atom_site_label_A
_geom_hbond_site_symmetry_A
_geom_hbond_distance_DH
_geom_hbond_distance_HA
_geom_hbond_distance_DA
_geom_hbond_angle_DHA
C8 H8 Cg1 4_645 0.93 2.73 3.491(4) 139
C11 H11B Cg2 1_655 0.96 2.59 3.724(5) 149

loop_
_geom_torsion_atom_site_label_1
_geom_torsion_atom_site_label_2
_geom_torsion_atom_site_label_3
_geom_torsion_atom_site_label_4
_geom_torsion
C2 S1 C9 C8 -178.8(3)
C2 S1 C9 C4 0.0(2)
C8 C9 C4 C5 -1.2(5)
S1 C9 C4 C5 179.9(3)
C8 C9 C4 C3 178.8(3)
S1 C9 C4 C3 -0.1(3)
C6 C5 C4 C9 0.9(5)
C6 C5 C4 C3 -179.1(3)
C2 C3 C4 C9 0.2(4)
C2 C3 C4 C5 -179.9(4)
C4 C3 C2 C1 179.4(3)
C4 C3 C2 S1 -0.2(4)
C9 S1 C2 C3 0.1(3)
C9 S1 C2 C1 -179.5(3)
C3 C2 C1 N1 173.8(4)
S1 C2 C1 N1 -6.7(5)
C4 C5 C6 C7 0.0(6)
C2 C1 N1 C10 -178.2(3)
C14 C13 C12 C21 -177.7(4)
C18 C13 C12 C21 2.0(5)
C14 C13 C12 C10 5.0(5)
C18 C13 C12 C10 -175.3(3)
C4 C9 C8 C7 0.7(5)
S1 C9 C8 C7 179.4(3)
C1 N1 C10 C12 -140.7(3)
C1 N1 C10 C11 95.0(4)
C21 C12 C10 N1 -99.0(4)
C13 C12 C10 N1 78.2(4)
C21 C12 C10 C11 20.6(5)
C13 C12 C10 C11 -162.1(3)
C20 C19 C18 C17 178.3(4)
C20 C19 C18 C13 0.0(6)
C14 C13 C18 C17 0.2(6)
C12 C13 C18 C17 -179.6(4)
C14 C13 C18 C19 178.5(4)
C12 C13 C18 C19 -1.2(6)
C19 C18 C17 C16 -177.9(5)
C13 C18 C17 C16 0.4(7)
C9 C8 C7 C6 0.2(6)
C5 C6 C7 C8 -0.5(6)
C18 C13 C14 C15 -0.9(6)
C12 C13 C14 C15 178.9(4)
C13 C14 C15 C16 1.0(7)
C18 C19 C20 C21 0.4(7)
C18 C17 C16 C15 -0.3(8)
C14 C15 C16 C17 -0.4(8)
C13 C12 C21 C20 -1.7(6)
C10 C12 C21 C20 175.6(3)
C19 C20 C21 C12 0.4(6)
